data_1512991
loop_
_publ_author_name
'Kamal Kumar Bisht'
'Amal Cherian Kathalikkattil'
'Suresh Eringathodi'

_publ_section_title
;
 Exploring supramolecular interactions between inorganic
 tetrachlorometallate and organic pyridinium dication: Synthesis,
 characterization and structural investigations
;
_journal_issue 0
_journal_name_full 'Journal of Molecular Structure'
_journal_page_first 102
_journal_page_last 110
_journal_paper_doi 10.1016/j.molstruc.2012.01.023
_journal_volume 1013
_journal_year 2012
_chemical_formula_sum 'C20 H22 Cl4 N2 O3 Zn'
_chemical_formula_weight 545.57
_chemical_name_systematic
; 
 ? 
;
_space_group_IT_number 2
_symmetry_cell_setting triclinic
_symmetry_space_group_name_Hall '-P 1'
_symmetry_space_group_name_H-M 'P -1'
_atom_sites_solution_hydrogens geom
_atom_sites_solution_primary direct
_atom_sites_solution_secondary difmap
_audit_creation_method SHELXL-97
_cell_angle_alpha 97.796(2)
_cell_angle_beta 93.831(2)
_cell_angle_gamma 102.295(2)
_cell_formula_units_Z 2
_cell_length_a 8.1684(11)
_cell_length_b 8.6173(12)
_cell_length_c 17.170(2)
_cell_measurement_reflns_used 3344
_cell_measurement_temperature 110(2)
_cell_measurement_theta_max 25.35
_cell_measurement_theta_min 2.41
_cell_volume 1164.2(3)
_computing_cell_refinement 'BRUKER SMART'
_computing_data_collection 'BRUKER SMART'
_computing_data_reduction 'BRUKER SAINT'
_computing_molecular_graphics ORTEP
_computing_structure_refinement 'SHELXL-97 (Sheldrick, 1997)'
_computing_structure_solution 'SHELXS-97 (Sheldrick, 1990)'
_diffrn_ambient_temperature 110(2)
_diffrn_measured_fraction_theta_full 0.984
_diffrn_measured_fraction_theta_max 0.984
_diffrn_measurement_device_type 'BRUKER SMART APEX CCD DIFFRACTOMETER'
_diffrn_measurement_method 'OMEGA-PHI SCAN'
_diffrn_radiation_monochromator graphite
_diffrn_radiation_source 'fine-focus sealed tube'
_diffrn_radiation_type MoK\a
_diffrn_radiation_wavelength 0.71073
_diffrn_reflns_av_R_equivalents 0.0372
_diffrn_reflns_av_sigmaI/netI 0.0574
_diffrn_reflns_limit_h_max 9
_diffrn_reflns_limit_h_min -9
_diffrn_reflns_limit_k_max 10
_diffrn_reflns_limit_k_min -10
_diffrn_reflns_limit_l_max 20
_diffrn_reflns_limit_l_min -20
_diffrn_reflns_number 8195
_diffrn_reflns_theta_full 25.00
_diffrn_reflns_theta_max 25.00
_diffrn_reflns_theta_min 2.41
_exptl_absorpt_coefficient_mu 1.538
_exptl_absorpt_correction_T_max 0.8135
_exptl_absorpt_correction_T_min 0.5318
_exptl_absorpt_correction_type multi-scan
_exptl_absorpt_process_details 'BRUKER SADABS'
_exptl_crystal_colour Colourless
_exptl_crystal_density_diffrn 1.556
_exptl_crystal_density_method 'not measured'
_exptl_crystal_description BLOCKS
_exptl_crystal_F_000 556
_exptl_crystal_size_max 0.47
_exptl_crystal_size_mid 0.28
_exptl_crystal_size_min 0.14
_refine_diff_density_max 2.006
_refine_diff_density_min -0.842
_refine_diff_density_rms 0.119
_refine_ls_extinction_method none
_refine_ls_goodness_of_fit_ref 1.040
_refine_ls_hydrogen_treatment constr
_refine_ls_matrix_type full
_refine_ls_number_parameters 273
_refine_ls_number_reflns 4048
_refine_ls_number_restraints 0
_refine_ls_restrained_S_all 1.040
_refine_ls_R_factor_all 0.0844
_refine_ls_R_factor_gt 0.0723
_refine_ls_shift/su_max 0.000
_refine_ls_shift/su_mean 0.000
_refine_ls_structure_factor_coef Fsqd
_refine_ls_weighting_details 'calc w=1/[\s^2^(Fo^2^)+(0.1339P)^2^+1.1926P] where P=(Fo^2^+2Fc^2^)/3'
_refine_ls_weighting_scheme calc
_refine_ls_wR_factor_gt 0.2034
_refine_ls_wR_factor_ref 0.2146
_reflns_number_gt 3254
_reflns_number_total 4048
_reflns_threshold_expression >2sigma(I)
_cod_data_source_file 2012-102.cif
_cod_data_source_block zncl4
_cod_depositor_comments
;
The following automatic conversions were performed:

'_symmetry_cell_setting' value 'TRICLINIC' changed to 'triclinic'
according to the built-in table from CIF Core dictionary named
'cif_core.dic' version 2.4.1 from
2010-06-29.

'_exptl_absorpt_correction_type' value 'MULTI-SCAN'
changed to 'multi-scan' according to the built-in table from CIF Core
dictionary named 'cif_core.dic' version 2.4.1 from 2010-06-29.

Automatic conversion script
Id: cif_fix_values 1891 2012-01-12 08:04:46Z andrius 
;
_cod_original_sg_symbol_H-M P-1
_cod_database_code 1512991

loop_
_symmetry_equiv_pos_as_xyz
'x, y, z'
'-x, -y, -z'

loop_
_atom_site_label
_atom_site_type_symbol
_atom_site_fract_x
_atom_site_fract_y
_atom_site_fract_z
_atom_site_U_iso_or_equiv
_atom_site_adp_type
_atom_site_occupancy
_atom_site_calc_flag
_atom_site_refinement_flags
Zn1 Zn 0.43865(9) 0.93082(8) 0.24192(4) 0.0511(3) Uani 1 d .
Cl1 Cl 0.5089(2) 1.0318(2) 0.13041(11) 0.0713(5) Uani 1 d .
Cl2 Cl 0.1652(2) 0.8063(2) 0.23705(10) 0.0714(5) Uani 1 d .
Cl3 Cl 0.6100(4) 0.7574(4) 0.25697(13) 0.1127(10) Uani 1 d .
Cl4 Cl 0.4954(2) 1.1326(2) 0.34549(11) 0.0738(6) Uani 1 d .
N1 N 0.9514(5) 0.6857(5) 0.6265(2) 0.0361(9) Uani 1 d .
N2 N 0.7261(6) 0.6061(5) 0.0143(3) 0.0480(11) Uani 1 d .
O1 O 0.4793(7) 0.3834(7) 0.5879(4) 0.0980(19) Uani 1 d .
H1 H 0.4583 0.4386 0.5549 0.147 Uiso 1 calc R
O2 O 0.8564(12) 0.2671(11) 0.1950(5) 0.138(3) Uani 1 d .
H2 H 0.9573 0.2710 0.2035 0.207 Uiso 1 calc R
O3 O 0.628(2) 0.6115(19) 0.7894(9) 0.260(8) Uani 1 d .
C1 C 1.0922(7) 0.6285(6) 0.6232(3) 0.0444(12) Uani 1 d .
H1A H 1.1972 0.6986 0.6350 0.053 Uiso 1 calc R
C2 C 1.0811(8) 0.4681(7) 0.6026(3) 0.0541(14) Uani 1 d .
H2A H 1.1785 0.4291 0.5990 0.065 Uiso 1 calc R
C3 C 0.9273(8) 0.3648(6) 0.5873(3) 0.0522(14) Uani 1 d .
H3 H 0.9195 0.2546 0.5764 0.063 Uiso 1 calc R
C4 C 0.7812(7) 0.4247(6) 0.5881(3) 0.0440(12) Uani 1 d .
C5 C 0.7998(6) 0.5873(6) 0.6103(3) 0.0380(11) Uani 1 d .
H5 H 0.7044 0.6295 0.6140 0.046 Uiso 1 calc R
C6 C 0.9661(7) 0.8631(6) 0.6448(3) 0.0451(12) Uani 1 d .
H6A H 1.0638 0.9112 0.6823 0.054 Uiso 1 calc R
H6B H 0.8670 0.8841 0.6686 0.054 Uiso 1 calc R
C7 C 0.9831(6) 0.9367(5) 0.5703(3) 0.0356(10) Uani 1 d .
C8 C 0.8448(7) 0.9206(6) 0.5165(3) 0.0417(11) Uani 1 d .
H8 H 0.7393 0.8671 0.5272 0.050 Uiso 1 calc R
C9 C 1.1376(7) 1.0168(6) 0.5530(3) 0.0428(12) Uani 1 d .
H9 H 1.2317 1.0288 0.5888 0.051 Uiso 1 calc R
C10 C 0.6101(9) 0.3143(8) 0.5667(4) 0.0686(18) Uani 1 d .
H10A H 0.5949 0.2789 0.5101 0.082 Uiso 1 calc R
H10B H 0.6057 0.2199 0.5922 0.082 Uiso 1 calc R
C11 C 0.7358(8) 0.4986(8) -0.0482(3) 0.0571(15) Uani 1 d .
H11 H 0.7157 0.5207 -0.0991 0.069 Uiso 1 calc R
C12 C 0.7751(9) 0.3572(7) -0.0373(4) 0.0584(15) Uani 1 d .
H12 H 0.7819 0.2823 -0.0807 0.070 Uiso 1 calc R
C13 C 0.8049(8) 0.3249(7) 0.0383(4) 0.0542(14) Uani 1 d .
H13 H 0.8294 0.2271 0.0458 0.065 Uiso 1 calc R
C14 C 0.7983(8) 0.4368(7) 0.1020(3) 0.0527(14) Uani 1 d .
C15 C 0.7575(8) 0.5785(7) 0.0879(3) 0.0530(14) Uani 1 d .
H15 H 0.7516 0.6560 0.1303 0.064 Uiso 1 calc R
C16 C 0.6879(9) 0.7646(8) 0.0022(5) 0.0685(18) Uani 1 d .
H16A H 0.6263 0.8017 0.0446 0.082 Uiso 1 calc R
H16B H 0.6180 0.7518 -0.0473 0.082 Uiso 1 calc R
C17 C 0.8504(8) 0.8875(7) 0.0006(4) 0.0592(16) Uani 1 d .
C18 C 0.9005(9) 0.9319(8) -0.0700(5) 0.0656(17) Uani 1 d .
H18 H 0.8333 0.8877 -0.1170 0.079 Uiso 1 calc R
C19 C 1.0502(8) 1.0419(7) -0.0709(5) 0.0634(17) Uani 1 d .
H19 H 1.0851 1.0691 -0.1187 0.076 Uiso 1 calc R
C20 C 0.8339(12) 0.4130(9) 0.1861(4) 0.081(2) Uani 1 d .
H20A H 0.9342 0.4921 0.2095 0.097 Uiso 1 calc R
H20B H 0.7410 0.4335 0.2152 0.097 Uiso 1 calc R

loop_
_atom_site_aniso_label
_atom_site_aniso_U_11
_atom_site_aniso_U_22
_atom_site_aniso_U_33
_atom_site_aniso_U_23
_atom_site_aniso_U_13
_atom_site_aniso_U_12
Zn1 0.0517(5) 0.0557(5) 0.0457(4) 0.0012(3) 0.0063(3) 0.0150(3)
Cl1 0.0651(11) 0.0840(12) 0.0706(10) 0.0277(9) 0.0183(8) 0.0160(9)
Cl2 0.0686(11) 0.0708(11) 0.0596(9) 0.0009(8) 0.0113(8) -0.0133(8)
Cl3 0.161(2) 0.146(2) 0.0756(13) 0.0274(13) 0.0418(14) 0.116(2)
Cl4 0.0438(8) 0.0841(12) 0.0792(11) -0.0306(9) 0.0021(7) 0.0112(8)
N1 0.042(2) 0.032(2) 0.036(2) 0.0069(16) 0.0051(17) 0.0092(18)
N2 0.047(3) 0.038(2) 0.062(3) 0.012(2) 0.014(2) 0.012(2)
O1 0.057(3) 0.077(4) 0.148(6) 0.006(4) -0.011(3) 0.003(3)
O2 0.163(8) 0.157(7) 0.103(5) 0.033(5) -0.012(6) 0.054(6)
O3 0.37(2) 0.219(13) 0.187(12) 0.038(10) 0.015(13) 0.061(15)
C1 0.038(3) 0.049(3) 0.047(3) 0.012(2) 0.003(2) 0.009(2)
C2 0.057(4) 0.061(4) 0.056(3) 0.016(3) 0.010(3) 0.033(3)
C3 0.076(4) 0.035(3) 0.052(3) 0.010(2) 0.015(3) 0.020(3)
C4 0.058(3) 0.032(3) 0.042(3) 0.009(2) 0.011(2) 0.005(2)
C5 0.037(3) 0.037(3) 0.041(3) 0.009(2) 0.007(2) 0.010(2)
C6 0.057(3) 0.034(3) 0.043(3) 0.002(2) 0.004(2) 0.010(2)
C7 0.038(3) 0.022(2) 0.045(3) 0.0027(19) 0.002(2) 0.0048(19)
C8 0.035(3) 0.031(2) 0.057(3) 0.012(2) 0.005(2) 0.001(2)
C9 0.043(3) 0.035(3) 0.049(3) 0.009(2) -0.010(2) 0.010(2)
C10 0.072(5) 0.053(4) 0.071(4) 0.002(3) 0.003(3) -0.003(3)
C11 0.064(4) 0.061(4) 0.043(3) 0.011(3) 0.003(3) 0.005(3)
C12 0.073(4) 0.045(3) 0.054(3) -0.003(3) 0.012(3) 0.011(3)
C13 0.058(4) 0.037(3) 0.065(4) 0.003(3) 0.004(3) 0.010(3)
C14 0.061(4) 0.045(3) 0.049(3) 0.008(2) 0.008(3) 0.004(3)
C15 0.069(4) 0.039(3) 0.051(3) 0.002(2) 0.019(3) 0.011(3)
C16 0.057(4) 0.052(4) 0.106(5) 0.027(4) 0.011(4) 0.023(3)
C17 0.048(3) 0.045(3) 0.095(5) 0.026(3) 0.014(3) 0.021(3)
C18 0.060(4) 0.052(3) 0.092(5) 0.024(3) 0.006(3) 0.019(3)
C19 0.059(4) 0.050(3) 0.092(5) 0.030(3) 0.022(4) 0.021(3)
C20 0.127(7) 0.052(4) 0.060(4) 0.019(3) -0.002(4) 0.006(4)

loop_
_atom_type_symbol
_atom_type_description
_atom_type_scat_dispersion_real
_atom_type_scat_dispersion_imag
_atom_type_scat_source
C C 0.0033 0.0016 'International Tables Vol C Tables 4.2.6.8 and 6.1.1.4'
H H 0.0000 0.0000 'International Tables Vol C Tables 4.2.6.8 and 6.1.1.4'
N N 0.0061 0.0033 'International Tables Vol C Tables 4.2.6.8 and 6.1.1.4'
O O 0.0106 0.0060 'International Tables Vol C Tables 4.2.6.8 and 6.1.1.4'
Zn Zn 0.2839 1.4301 'International Tables Vol C Tables 4.2.6.8 and 6.1.1.4'
Cl Cl 0.1484 0.1585 'International Tables Vol C Tables 4.2.6.8 and 6.1.1.4'

loop_
_geom_angle_atom_site_label_1
_geom_angle_atom_site_label_2
_geom_angle_atom_site_label_3
_geom_angle
_geom_angle_site_symmetry_1
_geom_angle_site_symmetry_3
Cl2 Zn1 Cl4 107.97(7) . .
Cl2 Zn1 Cl1 113.81(7) . .
Cl4 Zn1 Cl1 109.28(8) . .
Cl2 Zn1 Cl3 111.30(11) . .
Cl4 Zn1 Cl3 109.66(9) . .
Cl1 Zn1 Cl3 104.75(8) . .
C5 N1 C1 120.9(4) . .
C5 N1 C6 119.6(4) . .
C1 N1 C6 119.4(4) . .
C15 N2 C11 121.2(5) . .
C15 N2 C16 118.9(5) . .
C11 N2 C16 119.8(5) . .
C10 O1 H1 109.5 . .
C20 O2 H2 109.5 . .
N1 C1 C2 120.1(5) . .
N1 C1 H1A 119.9 . .
C2 C1 H1A 119.9 . .
C1 C2 C3 120.0(5) . .
C1 C2 H2A 120.0 . .
C3 C2 H2A 120.0 . .
C2 C3 C4 119.8(5) . .
C2 C3 H3 120.1 . .
C4 C3 H3 120.1 . .
C5 C4 C3 117.6(5) . .
C5 C4 C10 121.4(5) . .
C3 C4 C10 121.0(5) . .
N1 C5 C4 121.4(5) . .
N1 C5 H5 119.3 . .
C4 C5 H5 119.3 . .
N1 C6 C7 109.9(4) . .
N1 C6 H6A 109.7 . .
C7 C6 H6A 109.7 . .
N1 C6 H6B 109.7 . .
C7 C6 H6B 109.7 . .
H6A C6 H6B 108.2 . .
C9 C7 C8 118.5(5) . .
C9 C7 C6 120.7(5) . .
C8 C7 C6 120.7(5) . .
C9 C8 C7 120.4(5) 2_776 .
C9 C8 H8 119.8 2_776 .
C7 C8 H8 119.8 . .
C7 C9 C8 121.1(5) . 2_776
C7 C9 H9 119.5 . .
C8 C9 H9 119.5 2_776 .
O1 C10 C4 113.9(5) . .
O1 C10 H10A 108.8 . .
C4 C10 H10A 108.8 . .
O1 C10 H10B 108.8 . .
C4 C10 H10B 108.8 . .
H10A C10 H10B 107.7 . .
N2 C11 C12 119.9(5) . .
N2 C11 H11 120.1 . .
C12 C11 H11 120.1 . .
C11 C12 C13 119.9(5) . .
C11 C12 H12 120.0 . .
C13 C12 H12 120.0 . .
C14 C13 C12 120.0(5) . .
C14 C13 H13 120.0 . .
C12 C13 H13 120.0 . .
C13 C14 C15 118.0(5) . .
C13 C14 C20 123.3(6) . .
C15 C14 C20 118.7(5) . .
N2 C15 C14 121.0(5) . .
N2 C15 H15 119.5 . .
C14 C15 H15 119.5 . .
N2 C16 C17 109.9(5) . .
N2 C16 H16A 109.7 . .
C17 C16 H16A 109.7 . .
N2 C16 H16B 109.7 . .
C17 C16 H16B 109.7 . .
H16A C16 H16B 108.2 . .
C18 C17 C19 119.5(6) . 2_775
C18 C17 C16 120.6(7) . .
C19 C17 C16 120.0(6) 2_775 .
C17 C18 C19 120.0(7) . .
C17 C18 H18 120.0 . .
C19 C18 H18 120.0 . .
C18 C19 C17 120.5(7) . 2_775
C18 C19 H19 119.8 . .
C17 C19 H19 119.8 2_775 .
O2 C20 C14 114.9(7) . .
O2 C20 H20A 108.5 . .
C14 C20 H20A 108.5 . .
O2 C20 H20B 108.5 . .
C14 C20 H20B 108.5 . .
H20A C20 H20B 107.5 . .

loop_
_geom_bond_atom_site_label_1
_geom_bond_atom_site_label_2
_geom_bond_distance
_geom_bond_site_symmetry_2
Zn1 Cl2 2.2534(18) .
Zn1 Cl4 2.2602(17) .
Zn1 Cl1 2.2668(18) .
Zn1 Cl3 2.282(2) .
N1 C5 1.332(6) .
N1 C1 1.346(7) .
N1 C6 1.496(6) .
N2 C15 1.336(7) .
N2 C11 1.337(8) .
N2 C16 1.503(7) .
O1 C10 1.376(9) .
O1 H1 0.8200 .
O2 C20 1.335(10) .
O2 H2 0.8200 .
C1 C2 1.361(8) .
C1 H1A 0.9300 .
C2 C3 1.363(9) .
C2 H2A 0.9300 .
C3 C4 1.398(8) .
C3 H3 0.9300 .
C4 C5 1.374(7) .
C4 C10 1.505(9) .
C5 H5 0.9300 .
C6 C7 1.505(7) .
C6 H6A 0.9700 .
C6 H6B 0.9700 .
C7 C9 1.375(7) .
C7 C8 1.381(7) .
C8 C9 1.378(8) 2_776
C8 H8 0.9300 .
C9 C8 1.378(8) 2_776
C9 H9 0.9300 .
C10 H10A 0.9700 .
C10 H10B 0.9700 .
C11 C12 1.357(9) .
C11 H11 0.9300 .
C12 C13 1.380(9) .
C12 H12 0.9300 .
C13 C14 1.370(8) .
C13 H13 0.9300 .
C14 C15 1.380(8) .
C14 C20 1.503(9) .
C15 H15 0.9300 .
C16 C17 1.516(9) .
C16 H16A 0.9700 .
C16 H16B 0.9700 .
C17 C18 1.381(10) .
C17 C19 1.395(10) 2_775
C18 C19 1.381(9) .
C18 H18 0.9300 .
C19 C17 1.395(10) 2_775
C19 H19 0.9300 .
C20 H20A 0.9700 .
C20 H20B 0.9700 .
